data_8102485
loop_
_publ_author_name
'Shoukang Wang'
'Li-Tao An'
'Kunbo Shi'
'Lin Zhao'

_publ_section_title
;
 Crystal structure of dimethyl
 2,2-dicyano-1-(4-nitrophenyl)propylphosphonate, C13H14N3O5P
;
_journal_issue 3
_journal_name_full 'Zeitschrift f\"ur Kristallographie - New Crystal Structures'
_journal_page_first 461
_journal_volume 224
_journal_year 2009
_chemical_formula_moiety 'C13 H14 N3 O5 P'
_chemical_formula_sum 'C13 H14 N3 O5 P'
_chemical_formula_weight 323.24
_chemical_name_common
;
dimethyl 2,2-dicyano-1-(4-nitrophenyl)propylphosphonate
;
_chemical_name_systematic
; 
 dimethyl 2,2-dicyano-1-(4-nitrophenyl)propylphosphonate 
;
_space_group_IT_number 14
_symmetry_cell_setting monoclinic
_symmetry_space_group_name_Hall '-P 2ybc'
_symmetry_space_group_name_H-M 'P 1 21/c 1'
_atom_sites_solution_hydrogens geom
_atom_sites_solution_primary direct
_atom_sites_solution_secondary difmap
_audit_creation_method SHELXL-97
_audit_update_record
;
2009-06-11 # Formatted by publCIF
;
_cell_angle_alpha 90.00
_cell_angle_beta 93.006(4)
_cell_angle_gamma 90.00
_cell_formula_units_Z 4
_cell_length_a 18.205(6)
_cell_length_b 10.647(4)
_cell_length_c 7.858(3)
_cell_measurement_temperature 296(2)
_cell_volume 1521.0(10)
_computing_cell_refinement 'SAINT (Bruker, 2002)'
_computing_data_collection 'SMART (Bruker, 2002)'
_computing_data_reduction SAINT
_computing_molecular_graphics 'SHELXTL(Bruker, 2002)'
_computing_publication_material SHELXL97
_computing_structure_refinement 'SHELXL-97 (Sheldrick, 1997)'
_computing_structure_solution 'SHELXS-97 (Sheldrick, 1990)'
_diffrn_ambient_temperature 296(2)
_diffrn_measured_fraction_theta_full 0.987
_diffrn_measured_fraction_theta_max 0.987
_diffrn_measurement_device_type 'BRUKER SMART CCD Apex II'
_diffrn_measurement_method \w
_diffrn_radiation_monochromator graphite
_diffrn_radiation_source 'fine-focus sealed tube'
_diffrn_radiation_type MoK\a
_diffrn_radiation_wavelength 0.71073
_diffrn_reflns_av_R_equivalents 0.0372
_diffrn_reflns_av_sigmaI/netI 0.0366
_diffrn_reflns_limit_h_max 19
_diffrn_reflns_limit_h_min -22
_diffrn_reflns_limit_k_max 13
_diffrn_reflns_limit_k_min -13
_diffrn_reflns_limit_l_max 9
_diffrn_reflns_limit_l_min -9
_diffrn_reflns_number 11078
_diffrn_reflns_theta_full 25.99
_diffrn_reflns_theta_max 25.99
_diffrn_reflns_theta_min 1.12
_exptl_absorpt_coefficient_mu 0.208
_exptl_absorpt_correction_type multi-scan
_exptl_absorpt_process_details '(SADABS; Bruker, 2002)'
_exptl_crystal_colour colourless
_exptl_crystal_colour_primary colourless
_exptl_crystal_density_diffrn 1.412
_exptl_crystal_density_method 'not measured'
_exptl_crystal_description block
_exptl_crystal_F_000 672
_exptl_crystal_size_max 0.20
_exptl_crystal_size_mid 0.10
_exptl_crystal_size_min 0.08
_refine_diff_density_max 0.311
_refine_diff_density_min -0.233
_refine_diff_density_rms 0.046
_refine_ls_extinction_method none
_refine_ls_goodness_of_fit_ref 1.057
_refine_ls_hydrogen_treatment constr
_refine_ls_matrix_type full
_refine_ls_number_parameters 202
_refine_ls_number_reflns 2950
_refine_ls_number_restraints 18
_refine_ls_restrained_S_all 1.136
_refine_ls_R_factor_all 0.0699
_refine_ls_R_factor_gt 0.0475
_refine_ls_shift/su_max 0.000
_refine_ls_shift/su_mean 0.000
_refine_ls_structure_factor_coef Fsqd
_refine_ls_weighting_details 'calc w=1/[\s^2^(Fo^2^)+(0.0680P)^2^+0.2886P] where P=(Fo^2^+2Fc^2^)/3'
_refine_ls_weighting_scheme calc
_refine_ls_wR_factor_gt 0.1233
_refine_ls_wR_factor_ref 0.1353
_reflns_number_gt 2107
_reflns_number_total 2950
_reflns_threshold_expression >2sigma(I)
_cod_data_source_file 1267-2674.cff
_cod_data_source_block 1
_cod_original_cell_volume 1521.1(9)
_cod_original_sg_symbol_Hall '-P 2ybc '
_cod_original_sg_symbol_H-M 'P 21/c'
_cod_database_code 8102485

loop_
_symmetry_equiv_pos_as_xyz
'x, y, z'
'-x, y+1/2, -z+1/2'
'-x, -y, -z'
'x, -y-1/2, z-1/2'

loop_
_atom_site_label
_atom_site_type_symbol
_atom_site_fract_x
_atom_site_fract_y
_atom_site_fract_z
_atom_site_U_iso_or_equiv
_atom_site_adp_type
_atom_site_occupancy
_atom_site_symmetry_multiplicity
_atom_site_Wyckoff_symbol
_atom_site_calc_flag
_atom_site_refinement_flags
_atom_site_disorder_assembly
_atom_site_disorder_group
C1 C 0.26911(13) 0.9189(2) 0.5519(3) 0.0364(6) Uani 1 4 e d . . .
H1 H 0.2739 0.8381 0.6110 0.044 Uiso 1 4 e calc R . .
C2 C 0.27896(14) 1.0210(2) 0.6955(3) 0.0407(6) Uani 1 4 e d . . .
C3 C 0.19166(13) 0.9199(2) 0.4704(3) 0.0389(6) Uani 1 4 e d . . .
C4 C 0.14148(15) 0.8286(3) 0.5132(4) 0.0528(7) Uani 1 4 e d . . .
H4 H 0.1553 0.7664 0.5916 0.063 Uiso 1 4 e calc R . .
C5 C 0.07062(17) 0.8301(3) 0.4391(5) 0.0668(9) Uani 1 4 e d . . .
H5 H 0.0368 0.7690 0.4673 0.080 Uiso 1 4 e calc R . .
C6 C 0.05107(16) 0.9217(3) 0.3249(4) 0.0611(8) Uani 1 4 e d . . .
C7 C 0.09960(17) 1.0122(3) 0.2773(4) 0.0594(8) Uani 1 4 e d . . .
H7 H 0.0852 1.0732 0.1978 0.071 Uiso 1 4 e calc R . .
C8 C 0.16971(15) 1.0104(3) 0.3495(4) 0.0489(7) Uani 1 4 e d . . .
H8 H 0.2033 1.0706 0.3175 0.059 Uiso 1 4 e calc R . .
C9 C 0.35727(16) 1.0361(2) 0.7557(3) 0.0452(7) Uani 1 4 e d . . .
C10 C 0.25558(15) 1.1469(3) 0.6360(4) 0.0498(7) Uani 1 4 e d . . .
C11 C 0.40705(18) 1.0999(3) 0.2530(4) 0.0708(10) Uani 1 4 e d . . .
H11A H 0.4537 1.0644 0.2898 0.106 Uiso 1 4 e calc R . .
H11B H 0.4102 1.1899 0.2563 0.106 Uiso 1 4 e calc R . .
H11C H 0.3942 1.0731 0.1387 0.106 Uiso 1 4 e calc R . .
C12 C 0.4402(2) 0.7466(3) 0.4521(4) 0.0766(10) Uani 1 4 e d . . .
H12A H 0.4173 0.6855 0.5219 0.115 Uiso 1 4 e calc R . .
H12B H 0.4922 0.7477 0.4793 0.115 Uiso 1 4 e calc R . .
H12C H 0.4312 0.7252 0.3342 0.115 Uiso 1 4 e calc R . .
C13 C 0.23547(17) 0.9818(3) 0.8518(4) 0.0601(8) Uani 1 4 e d . . .
H13A H 0.2406 1.0456 0.9380 0.090 Uiso 1 4 e calc R . .
H13B H 0.2545 0.9038 0.8966 0.090 Uiso 1 4 e calc R . .
H13C H 0.1844 0.9719 0.8174 0.090 Uiso 1 4 e calc R . .
N1 N -0.02487(17) 0.9239(4) 0.2461(5) 0.0913(11) Uani 1 4 e d U . .
N2 N 0.41588(15) 1.0518(3) 0.8086(3) 0.0650(7) Uani 1 4 e d . . .
N3 N 0.23799(17) 1.2453(2) 0.5986(4) 0.0761(9) Uani 1 4 e d . . .
O1 O 0.35178(10) 1.05846(16) 0.3640(2) 0.0481(5) Uani 1 4 e d . . .
O2 O 0.31334(10) 0.84207(17) 0.2417(2) 0.0532(5) Uani 1 4 e d . . .
O3 O 0.41022(9) 0.86762(17) 0.4832(2) 0.0517(5) Uani 1 4 e d . . .
O4 O -0.04414(16) 1.0162(4) 0.1637(5) 0.1195(11) Uani 1 4 e d U . .
O5 O -0.06451(18) 0.8388(4) 0.2746(6) 0.1587(16) Uani 1 4 e d U . .
P1 P 0.33703(4) 0.91538(6) 0.39135(8) 0.0387(2) Uani 1 4 e d . . .

loop_
_atom_site_aniso_label
_atom_site_aniso_U_11
_atom_site_aniso_U_22
_atom_site_aniso_U_33
_atom_site_aniso_U_23
_atom_site_aniso_U_13
_atom_site_aniso_U_12
C1 0.0398(14) 0.0290(12) 0.0405(14) 0.0011(10) 0.0031(11) -0.0002(10)
C2 0.0417(15) 0.0388(13) 0.0412(15) -0.0031(11) -0.0017(12) 0.0032(11)
C3 0.0381(14) 0.0396(13) 0.0393(14) -0.0029(11) 0.0055(11) -0.0011(11)
C4 0.0495(17) 0.0543(17) 0.0550(18) -0.0002(14) 0.0065(14) -0.0103(13)
C5 0.0459(18) 0.075(2) 0.080(2) -0.0158(19) 0.0111(17) -0.0213(16)
C6 0.0371(16) 0.086(2) 0.060(2) -0.0244(18) -0.0018(14) 0.0034(16)
C7 0.0493(18) 0.069(2) 0.0589(19) -0.0049(15) -0.0069(15) 0.0101(15)
C8 0.0420(16) 0.0526(16) 0.0515(17) 0.0049(13) -0.0030(13) -0.0010(12)
C9 0.0479(17) 0.0462(15) 0.0413(16) -0.0041(12) 0.0003(13) -0.0001(12)
C10 0.0542(17) 0.0430(15) 0.0517(17) -0.0090(13) -0.0020(13) 0.0035(13)
C11 0.069(2) 0.063(2) 0.084(2) 0.0079(17) 0.0344(19) -0.0101(16)
C12 0.090(3) 0.070(2) 0.070(2) -0.0071(18) 0.0036(19) 0.0430(19)
C13 0.062(2) 0.0670(19) 0.0518(18) -0.0047(15) 0.0110(16) 0.0005(15)
N1 0.0410(18) 0.127(3) 0.105(3) -0.030(2) -0.0027(17) 0.0000(19)
N2 0.0532(17) 0.0713(17) 0.0693(19) -0.0131(14) -0.0080(14) -0.0059(13)
N3 0.102(2) 0.0472(15) 0.0773(19) -0.0058(14) -0.0111(17) 0.0162(15)
O1 0.0489(11) 0.0388(10) 0.0581(12) 0.0018(8) 0.0155(9) -0.0021(8)
O2 0.0574(12) 0.0547(11) 0.0471(11) -0.0158(9) 0.0008(9) -0.0011(9)
O3 0.0420(11) 0.0513(11) 0.0614(12) -0.0124(9) -0.0031(9) 0.0115(8)
O4 0.0576(18) 0.178(3) 0.120(3) 0.000(2) -0.0210(16) 0.0178(19)
O5 0.064(2) 0.161(3) 0.247(4) -0.015(3) -0.040(2) -0.030(2)
P1 0.0384(4) 0.0361(4) 0.0417(4) -0.0047(3) 0.0034(3) 0.0003(3)

loop_
_atom_type_symbol
_atom_type_description
_atom_type_scat_dispersion_real
_atom_type_scat_dispersion_imag
_atom_type_scat_source
C C 0.0033 0.0016 'International Tables Vol C Tables 4.2.6.8 and 6.1.1.4'
H H 0.0000 0.0000 'International Tables Vol C Tables 4.2.6.8 and 6.1.1.4'
N N 0.0061 0.0033 'International Tables Vol C Tables 4.2.6.8 and 6.1.1.4'
O O 0.0106 0.0060 'International Tables Vol C Tables 4.2.6.8 and 6.1.1.4'
P P 0.1023 0.0942 'International Tables Vol C Tables 4.2.6.8 and 6.1.1.4'

loop_
_geom_angle_atom_site_label_1
_geom_angle_atom_site_label_2
_geom_angle_atom_site_label_3
_geom_angle
_geom_angle_site_symmetry_1
_geom_angle_site_symmetry_3
_geom_angle_publ_flag
C3 C1 C2 111.53(19) . . ?
C3 C1 P1 111.05(16) . . ?
C2 C1 P1 117.27(17) . . ?
C3 C1 H1 105.3 . . ?
C2 C1 H1 105.3 . . ?
P1 C1 H1 105.3 . . ?
C10 C2 C9 105.0(2) . . ?
C10 C2 C13 110.1(2) . . ?
C9 C2 C13 107.3(2) . . ?
C10 C2 C1 112.4(2) . . ?
C9 C2 C1 112.0(2) . . ?
C13 C2 C1 109.8(2) . . ?
C4 C3 C8 118.7(2) . . ?
C4 C3 C1 120.1(2) . . ?
C8 C3 C1 121.2(2) . . ?
C5 C4 C3 120.0(3) . . ?
C5 C4 H4 120.0 . . ?
C3 C4 H4 120.0 . . ?
C6 C5 C4 119.4(3) . . ?
C6 C5 H5 120.3 . . ?
C4 C5 H5 120.3 . . ?
C5 C6 C7 122.2(3) . . ?
C5 C6 N1 119.5(3) . . ?
C7 C6 N1 118.2(3) . . ?
C8 C7 C6 118.5(3) . . ?
C8 C7 H7 120.8 . . ?
C6 C7 H7 120.8 . . ?
C7 C8 C3 121.2(3) . . ?
C7 C8 H8 119.4 . . ?
C3 C8 H8 119.4 . . ?
N2 C9 C2 176.3(3) . . ?
N3 C10 C2 176.6(3) . . ?
O1 C11 H11A 109.5 . . ?
O1 C11 H11B 109.5 . . ?
H11A C11 H11B 109.5 . . ?
O1 C11 H11C 109.5 . . ?
H11A C11 H11C 109.5 . . ?
H11B C11 H11C 109.5 . . ?
O3 C12 H12A 109.5 . . ?
O3 C12 H12B 109.5 . . ?
H12A C12 H12B 109.5 . . ?
O3 C12 H12C 109.5 . . ?
H12A C12 H12C 109.5 . . ?
H12B C12 H12C 109.5 . . ?
C2 C13 H13A 109.5 . . ?
C2 C13 H13B 109.5 . . ?
H13A C13 H13B 109.5 . . ?
C2 C13 H13C 109.5 . . ?
H13A C13 H13C 109.5 . . ?
H13B C13 H13C 109.5 . . ?
O5 N1 O4 123.7(4) . . ?
O5 N1 C6 118.1(4) . . ?
O4 N1 C6 118.1(4) . . ?
C11 O1 P1 120.91(18) . . ?
C12 O3 P1 122.5(2) . . ?
O2 P1 O1 117.17(11) . . ?
O2 P1 O3 113.99(11) . . ?
O1 P1 O3 103.38(10) . . ?
O2 P1 C1 112.89(11) . . ?
O1 P1 C1 101.74(10) . . ?
O3 P1 C1 106.31(11) . . ?

loop_
_geom_bond_atom_site_label_1
_geom_bond_atom_site_label_2
_geom_bond_distance
_geom_bond_site_symmetry_2
_geom_bond_publ_flag
C1 C3 1.518(3) . ?
C1 C2 1.570(3) . ?
C1 P1 1.813(2) . ?
C1 H1 0.9800 . ?
C2 C10 1.475(4) . ?
C2 C9 1.487(4) . ?
C2 C13 1.553(4) . ?
C3 C4 1.387(4) . ?
C3 C8 1.397(4) . ?
C4 C5 1.387(4) . ?
C4 H4 0.9300 . ?
C5 C6 1.360(5) . ?
C5 H5 0.9300 . ?
C6 C7 1.372(5) . ?
C6 N1 1.485(4) . ?
C7 C8 1.370(4) . ?
C7 H7 0.9300 . ?
C8 H8 0.9300 . ?
C9 N2 1.137(3) . ?
C10 N3 1.130(3) . ?
C11 O1 1.436(3) . ?
C11 H11A 0.9600 . ?
C11 H11B 0.9600 . ?
C11 H11C 0.9600 . ?
C12 O3 1.425(3) . ?
C12 H12A 0.9600 . ?
C12 H12B 0.9600 . ?
C12 H12C 0.9600 . ?
C13 H13A 0.9600 . ?
C13 H13B 0.9600 . ?
C13 H13C 0.9600 . ?
N1 O5 1.187(5) . ?
N1 O4 1.218(4) . ?
O1 P1 1.5636(18) . ?
O2 P1 1.4579(18) . ?
O3 P1 1.5666(19) . ?

loop_
_geom_hbond_atom_site_label_D
_geom_hbond_atom_site_label_H
_geom_hbond_atom_site_label_A
_geom_hbond_distance_DH
_geom_hbond_distance_HA
_geom_hbond_distance_DA
_geom_hbond_angle_DHA
_geom_hbond_site_symmetry_A
C13 H13C O4 0.96 2.57 3.479(4) 158 3_576
C13 H13A N3 0.96 2.56 3.492(4) 164 4_586
C1 H1 O2 0.98 2.27 3.236(3) 167 4_576
